data_1569887
loop_
_publ_author_name
'Conrads, Christian'
'Burkart, Lisa'
'Soerensen, Sven'
'Noichl, Sandra'
'Kara, Yasemin'
'Heck, Joshua'
'Hoffmann, Alexander'
'Herres-Pawlis, Sonja'

_publ_section_title
;
 Understanding structure--activity relationships: iron(ii) complexes of
 &#x201C;Legacy Guanidines&#x201D; as catalysts for the synthesis of
 polylactide
;
_journal_issue 20
_journal_name_full 'Catalysis Science &amp; Technology'
_journal_page_first 6006
_journal_page_last 6021
_journal_paper_doi 10.1039/D3CY01117H
_journal_volume 13
_journal_year 2023
_chemical_formula_moiety 'C12 H28 Cl2 Fe N6'
_chemical_formula_sum 'C12 H28 Cl2 Fe N6'
_chemical_formula_weight 383.15
_space_group_crystal_system monoclinic
_space_group_IT_number 15
_space_group_name_Hall '-C 2yc'
_space_group_name_H-M_alt 'C 1 2/c 1'
_atom_sites_solution_hydrogens geom
_audit_creation_method SHELXL-2018/3
_audit_update_record
;
2023-07-02 deposited with the CCDC.	2023-09-18 downloaded from the CCDC.
;
_cell_angle_alpha 90
_cell_angle_beta 102.03(3)
_cell_angle_gamma 90
_cell_formula_units_Z 4
_cell_length_a 18.177(4)
_cell_length_b 7.3979(15)
_cell_length_c 13.815(3)
_cell_measurement_reflns_used 17367
_cell_measurement_temperature 100(2)
_cell_measurement_theta_max 33.67
_cell_measurement_theta_min 2.29
_cell_volume 1816.9(7)
_computing_cell_refinement
;
X-Area Recipe 1.36.0.0 (STOE, 2020)
;
_computing_data_collection
;
X-Area Pilatus3_SV 1.31.170.0 (STOE, 2020)
;
_computing_data_reduction
;
X-Area Integrate 1.78.3.0 (STOE, 2020)
X-Area LANA 1.83.8.0 (STOE, 2020)
;
_computing_molecular_graphics SHELXTL
_computing_publication_material
;
STOE & Cie GmbH, X-Area, software package for collecting single-crystal or
multi-domain crystal data on STOE area-detector diffractometers, for image 
processing, for the correction and scaling of reflection intensities and 
for outlier rejection, version 1.90, Darmstadt 2020
;
_computing_structure_refinement 'SHELXL-2018/3 (Sheldrick, 2018)'
_computing_structure_solution 'SHELXT 2014/5 (Sheldrick, 2014)'
_diffrn_ambient_temperature 100
_diffrn_detector Pilatus200K
_diffrn_detector_area_resol_mean 5.81
_diffrn_detector_type 'DECTRIS PILATUS 200K'
_diffrn_measured_fraction_theta_full 0.999
_diffrn_measured_fraction_theta_max 0.948
_diffrn_measurement_details ' 1196 frames, detector distance = 60 mm'
_diffrn_measurement_device 'Eulerian 4-circle diffractometer'
_diffrn_measurement_device_type 'STOE STADIVARI'
_diffrn_measurement_method 'rotation method, \w scans'
_diffrn_radiation_collimation '0.6 mm diameter'
_diffrn_radiation_monochromator 'Graded multilayer mirror'
_diffrn_radiation_polarisn_norm 270
_diffrn_radiation_probe x-ray
_diffrn_radiation_type 'Mo K\a'
_diffrn_radiation_wavelength 0.71073
_diffrn_reflns_av_R_equivalents 0.0355
_diffrn_reflns_av_unetI/netI 0.0435
_diffrn_reflns_Laue_measured_fraction_full 0.999
_diffrn_reflns_Laue_measured_fraction_max 0.948
_diffrn_reflns_limit_h_max 28
_diffrn_reflns_limit_h_min -18
_diffrn_reflns_limit_k_max 11
_diffrn_reflns_limit_k_min -11
_diffrn_reflns_limit_l_max 21
_diffrn_reflns_limit_l_min -21
_diffrn_reflns_number 21888
_diffrn_reflns_point_group_measured_fraction_full 0.999
_diffrn_reflns_point_group_measured_fraction_max 0.948
_diffrn_reflns_theta_full 25.242
_diffrn_reflns_theta_max 33.770
_diffrn_reflns_theta_min 2.291
_diffrn_source 'Genix Mo'
_diffrn_source_current 1.000
_diffrn_source_power 0.050
_diffrn_source_voltage 50
_exptl_absorpt_coefficient_mu 1.127
_exptl_absorpt_correction_T_max 0.9448
_exptl_absorpt_correction_T_min 0.3864
_exptl_absorpt_correction_type multi-scan
_exptl_absorpt_process_details
;
STOE X-Red32, absorption correction by Gaussian integration, analogous to
P. Coppens, "The Evaluation of Absorption and Extinction in Single-Crystal
Structure Analysis", published in: F. R. Ahmed (Editor), "Crystallographic
Computing", Munksgaard, Copenhagen (1970), 255 - 270. Afterwards scaling of
reflection intensities was performed within STOE LANA. J. Koziskova, F. Hahn,
J. Richter, J. Kozisek, Acta Chimica Slovaca, vol. 9, no. 2, 2016, pp. 136-140.
;
_exptl_crystal_colour colourless
_exptl_crystal_density_diffrn 1.401
_exptl_crystal_description block
_exptl_crystal_F_000 808
_exptl_crystal_size_max 0.140
_exptl_crystal_size_mid 0.130
_exptl_crystal_size_min 0.120
_refine_diff_density_max 0.445
_refine_diff_density_min -0.325
_refine_diff_density_rms 0.059
_refine_ls_extinction_method none
_refine_ls_goodness_of_fit_ref 0.938
_refine_ls_hydrogen_treatment constr
_refine_ls_matrix_type full
_refine_ls_number_parameters 100
_refine_ls_number_reflns 3454
_refine_ls_number_restraints 0
_refine_ls_restrained_S_all 0.938
_refine_ls_R_factor_all 0.0393
_refine_ls_R_factor_gt 0.0239
_refine_ls_shift/su_max 0.002
_refine_ls_shift/su_mean 0.000
_refine_ls_structure_factor_coef Fsqd
_refine_ls_weighting_details 'w=1/[\s^2^(Fo^2^)+(0.0276P)^2^] where P=(Fo^2^+2Fc^2^)/3'
_refine_ls_weighting_scheme calc
_refine_ls_wR_factor_gt 0.0532
_refine_ls_wR_factor_ref 0.0549
_reflns_Friedel_coverage 0.000
_reflns_number_gt 2590
_reflns_number_total 3454
_reflns_threshold_expression 'I > 2\s(I)'
_cod_data_source_file d3cy01117h2.cif
_cod_data_source_block C3
_cod_depositor_comments 'Adding full bibliography for 1569886--1569893.cif.'
_cod_original_cell_volume 1817.0(7)
_cod_original_sg_symbol_H-M 'C 2/c'
_cod_database_code 1569887
_shelx_shelxl_version_number 2018/3
_shelx_space_group_comment
;
The symmetry employed for this shelxl refinement is uniquely defined
by the following loop, which should always be used as a source of
symmetry information in preference to the above space-group names.
They are only intended as comments.
;
_shelx_estimated_absorpt_t_min 0.858
_shelx_estimated_absorpt_t_max 0.877

loop_
_space_group_symop_operation_xyz
'x, y, z'
'-x, y, -z+1/2'
'x+1/2, y+1/2, z'
'-x+1/2, y+1/2, -z+1/2'
'-x, -y, -z'
'x, -y, z-1/2'
'-x+1/2, -y+1/2, -z'
'x+1/2, -y+1/2, z-1/2'

loop_
_atom_site_label
_atom_site_type_symbol
_atom_site_fract_x
_atom_site_fract_y
_atom_site_fract_z
_atom_site_U_iso_or_equiv
_atom_site_adp_type
_atom_site_occupancy
_atom_site_site_symmetry_order
_atom_site_calc_flag
_atom_site_refinement_flags_posn
_atom_site_refinement_flags_adp
_atom_site_refinement_flags_occupancy
_atom_site_disorder_assembly
_atom_site_disorder_group
Fe1 Fe 0.500000 0.75626(3) 0.750000 0.01069(5) Uani 1 2 d S T P . .
Cl1 Cl 0.60150(2) 0.92367(4) 0.82560(2) 0.01855(6) Uani 1 1 d . . . . .
N1 N 0.55250(4) 0.54341(11) 0.69225(6) 0.01171(17) Uani 1 1 d . . . . .
C1 C 0.60273(5) 0.54282(13) 0.63650(7) 0.01195(19) Uani 1 1 d . . . . .
N2 N 0.59747(4) 0.66229(12) 0.56029(6) 0.01354(17) Uani 1 1 d . . . . .
C2 C 0.70206(6) 0.36908(17) 0.74614(9) 0.0203(2) Uani 1 1 d . . . . .
H2A H 0.686283 0.247271 0.760939 0.030 Uiso 1 1 calc R U . . .
H2B H 0.691019 0.454100 0.795626 0.030 Uiso 1 1 calc R U . . .
H2C H 0.756216 0.369357 0.747776 0.030 Uiso 1 1 calc R U . . .
N3 N 0.66142(5) 0.42332(12) 0.64820(7) 0.01521(18) Uani 1 1 d . . . . .
C3 C 0.68716(6) 0.34262(17) 0.56523(9) 0.0221(2) Uani 1 1 d . . . . .
H3A H 0.654587 0.382054 0.503103 0.033 Uiso 1 1 calc R U . . .
H3B H 0.685256 0.210609 0.570100 0.033 Uiso 1 1 calc R U . . .
H3C H 0.738985 0.380775 0.566534 0.033 Uiso 1 1 calc R U . . .
C4 C 0.52819(6) 0.76089(15) 0.52404(8) 0.0189(2) Uani 1 1 d . . . . .
H4A H 0.525880 0.797848 0.455356 0.028 Uiso 1 1 calc R U . . .
H4B H 0.526788 0.868332 0.565115 0.028 Uiso 1 1 calc R U . . .
H4C H 0.485116 0.683082 0.527183 0.028 Uiso 1 1 calc R U . . .
C5 C 0.66410(6) 0.74782(17) 0.53764(9) 0.0226(2) Uani 1 1 d . . . . .
H5A H 0.662760 0.737543 0.466569 0.034 Uiso 1 1 calc R U . . .
H5B H 0.709274 0.687688 0.574839 0.034 Uiso 1 1 calc R U . . .
H5C H 0.665074 0.875753 0.556265 0.034 Uiso 1 1 calc R U . . .
C6 C 0.54083(5) 0.37639(14) 0.74483(8) 0.01314(19) Uani 1 1 d . . . . .
H6A H 0.574839 0.373345 0.810878 0.016 Uiso 1 1 calc R U . . .
H6B H 0.551226 0.269267 0.706869 0.016 Uiso 1 1 calc R U . . .

loop_
_atom_site_aniso_label
_atom_site_aniso_U_11
_atom_site_aniso_U_22
_atom_site_aniso_U_33
_atom_site_aniso_U_23
_atom_site_aniso_U_13
_atom_site_aniso_U_12
Fe1 0.01062(9) 0.00973(10) 0.01267(10) 0.000 0.00462(7) 0.000
Cl1 0.01458(11) 0.01741(13) 0.02319(13) -0.00190(11) 0.00287(9) -0.00388(9)
N1 0.0130(4) 0.0106(4) 0.0131(4) 0.0006(3) 0.0064(3) 0.0001(3)
C1 0.0116(4) 0.0118(5) 0.0127(5) -0.0028(4) 0.0031(3) -0.0018(4)
N2 0.0125(4) 0.0160(4) 0.0135(4) 0.0019(3) 0.0058(3) 0.0000(3)
C2 0.0133(5) 0.0251(6) 0.0223(6) 0.0047(5) 0.0037(4) 0.0036(4)
N3 0.0131(4) 0.0189(5) 0.0154(4) 0.0006(4) 0.0069(3) 0.0044(3)
C3 0.0173(5) 0.0259(6) 0.0253(6) -0.0081(5) 0.0094(4) 0.0034(5)
C4 0.0205(5) 0.0222(6) 0.0150(5) 0.0052(5) 0.0056(4) 0.0057(5)
C5 0.0196(5) 0.0299(6) 0.0193(5) 0.0036(5) 0.0067(4) -0.0077(5)
C6 0.0140(4) 0.0109(4) 0.0164(5) 0.0016(4) 0.0075(4) 0.0011(4)

loop_
_atom_type_symbol
_atom_type_description
_atom_type_scat_dispersion_real
_atom_type_scat_dispersion_imag
_atom_type_scat_source
C C 0.0033 0.0016 'International Tables Vol C Tables 4.2.6.8 and 6.1.1.4'
H H 0.0000 0.0000 'International Tables Vol C Tables 4.2.6.8 and 6.1.1.4'
N N 0.0061 0.0033 'International Tables Vol C Tables 4.2.6.8 and 6.1.1.4'
Cl Cl 0.1484 0.1585 'International Tables Vol C Tables 4.2.6.8 and 6.1.1.4'
Fe Fe 0.3463 0.8444 'International Tables Vol C Tables 4.2.6.8 and 6.1.1.4'

loop_
_geom_angle_atom_site_label_1
_geom_angle_atom_site_label_2
_geom_angle_atom_site_label_3
_geom_angle
_geom_angle_site_symmetry_1
_geom_angle_site_symmetry_3
_geom_angle_publ_flag
N1 Fe1 N1 81.87(5) . 2_656 ?
N1 Fe1 Cl1 101.18(3) . . ?
N1 Fe1 Cl1 128.66(3) 2_656 . ?
N1 Fe1 Cl1 128.66(3) . 2_656 ?
N1 Fe1 Cl1 101.18(3) 2_656 2_656 ?
Cl1 Fe1 Cl1 114.39(3) . 2_656 ?
C1 N1 C6 118.49(8) . . ?
C1 N1 Fe1 131.13(7) . . ?
C6 N1 Fe1 108.71(6) . . ?
N1 C1 N2 120.41(9) . . ?
N1 C1 N3 123.62(9) . . ?
N2 C1 N3 115.95(9) . . ?
C1 N2 C4 120.58(9) . . ?
C1 N2 C5 121.33(9) . . ?
C4 N2 C5 114.08(9) . . ?
N3 C2 H2A 109.5 . . ?
N3 C2 H2B 109.5 . . ?
H2A C2 H2B 109.5 . . ?
N3 C2 H2C 109.5 . . ?
H2A C2 H2C 109.5 . . ?
H2B C2 H2C 109.5 . . ?
C1 N3 C3 122.90(9) . . ?
C1 N3 C2 121.30(9) . . ?
C3 N3 C2 115.80(9) . . ?
N3 C3 H3A 109.5 . . ?
N3 C3 H3B 109.5 . . ?
H3A C3 H3B 109.5 . . ?
N3 C3 H3C 109.5 . . ?
H3A C3 H3C 109.5 . . ?
H3B C3 H3C 109.5 . . ?
N2 C4 H4A 109.5 . . ?
N2 C4 H4B 109.5 . . ?
H4A C4 H4B 109.5 . . ?
N2 C4 H4C 109.5 . . ?
H4A C4 H4C 109.5 . . ?
H4B C4 H4C 109.5 . . ?
N2 C5 H5A 109.5 . . ?
N2 C5 H5B 109.5 . . ?
H5A C5 H5B 109.5 . . ?
N2 C5 H5C 109.5 . . ?
H5A C5 H5C 109.5 . . ?
H5B C5 H5C 109.5 . . ?
N1 C6 C6 106.89(7) . 2_656 ?
N1 C6 H6A 110.3 . . ?
C6 C6 H6A 110.3 2_656 . ?
N1 C6 H6B 110.3 . . ?
C6 C6 H6B 110.3 2_656 . ?
H6A C6 H6B 108.6 . . ?

loop_
_geom_bond_atom_site_label_1
_geom_bond_atom_site_label_2
_geom_bond_distance
_geom_bond_site_symmetry_2
_geom_bond_publ_flag
Fe1 N1 2.0843(9) . ?
Fe1 N1 2.0843(9) 2_656 ?
Fe1 Cl1 2.2859(6) . ?
Fe1 Cl1 2.2859(6) 2_656 ?
N1 C1 1.3114(13) . ?
N1 C6 1.4710(13) . ?
C1 N2 1.3627(13) . ?
C1 N3 1.3688(13) . ?
N2 C4 1.4512(13) . ?
N2 C5 1.4571(13) . ?
C2 N3 1.4564(14) . ?
C2 H2A 0.9800 . ?
C2 H2B 0.9800 . ?
C2 H2C 0.9800 . ?
N3 C3 1.4536(14) . ?
C3 H3A 0.9800 . ?
C3 H3B 0.9800 . ?
C3 H3C 0.9800 . ?
C4 H4A 0.9800 . ?
C4 H4B 0.9800 . ?
C4 H4C 0.9800 . ?
C5 H5A 0.9800 . ?
C5 H5B 0.9800 . ?
C5 H5C 0.9800 . ?
C6 C6 1.5206(19) 2_656 ?
C6 H6A 0.9900 . ?
C6 H6B 0.9900 . ?

loop_
_geom_torsion_atom_site_label_1
_geom_torsion_atom_site_label_2
_geom_torsion_atom_site_label_3
_geom_torsion_atom_site_label_4
_geom_torsion
_geom_torsion_site_symmetry_1
_geom_torsion_site_symmetry_2
_geom_torsion_site_symmetry_3
_geom_torsion_site_symmetry_4
_geom_torsion_publ_flag
C6 N1 C1 N2 155.70(9) . . . . ?
Fe1 N1 C1 N2 -40.88(14) . . . . ?
C6 N1 C1 N3 -22.59(14) . . . . ?
Fe1 N1 C1 N3 140.83(8) . . . . ?
N1 C1 N2 C4 -15.07(14) . . . . ?
N3 C1 N2 C4 163.34(9) . . . . ?
N1 C1 N2 C5 141.07(10) . . . . ?
N3 C1 N2 C5 -40.52(13) . . . . ?
N1 C1 N3 C3 140.78(11) . . . . ?
N2 C1 N3 C3 -37.58(13) . . . . ?
N1 C1 N3 C2 -39.13(14) . . . . ?
N2 C1 N3 C2 142.51(10) . . . . ?
C1 N1 C6 C6 -150.14(10) . . . 2_656 ?
Fe1 N1 C6 C6 42.98(11) . . . 2_656 ?
